data_1541721
loop_
_publ_author_name
'Pakhomov, V.I.'
'Kaidalova, T.A.'
'Il'in, E.G.'
'Buslaev, Yu.A.'

_publ_section_title
;
 Structure of the Hydrazonium Oxoheptafluoroniobate Complex
;
_journal_name_full
;
Koordinatsionnaya Khimiya (= Coordination Chemistry (USSR))
;
_journal_page_first 37
_journal_page_last 42
_journal_volume 1
_journal_year 1975
_chemical_formula_sum 'F7 H12 N4 Nb O'
_chemical_name_systematic '(N2 H6)2 Nb O F7'
_space_group_IT_number 4
_symmetry_space_group_name_Hall 'P 2c'
_symmetry_space_group_name_H-M 'P 1 1 21'
_cell_angle_alpha 90
_cell_angle_beta 90
_cell_angle_gamma 111.7
_cell_formula_units_Z 4
_cell_length_a 14.62
_cell_length_b 10.82
_cell_length_c 5.56
_cell_volume 817.198
_citation_journal_id_ASTM KOKHDC
_cod_data_source_file Pakhomov_KOKHDC_1975_331.cif
_cod_data_source_block H12F7N4Nb1O1
_cod_depositor_comments
;
 Marking attached hydrogen atoms.

 Antanas Vaitkus,
 2017-11-27
;
_cod_original_cell_volume 817.1976
_cod_original_sg_symbol_Hall 'P 2yb (z,x,y)'
_cod_original_formula_sum 'H12 F7 N4 Nb1 O1'
_cod_database_code 1541721

loop_
_symmetry_equiv_pos_as_xyz
x,y,z
-x,-y,z+1/2

loop_
_atom_site_label
_atom_site_type_symbol
_atom_site_fract_x
_atom_site_fract_y
_atom_site_fract_z
_atom_site_occupancy
_atom_site_U_iso_or_equiv
_atom_site_attached_hydrogens
Nb1 Nb+5 0.249 0.249 0.259 1 0.0 0
Nb2 Nb+5 0.753 0.251 0.753 1 0.0 0
N1 N-2 0.1 0.466 0.66 1 0.0 3
N2 N-2 0.083 0.366 0.842 1 0.0 3
N3 N-2 0.406 0.024 0.677 1 0.0 3
N4 N-2 0.399 0.118 0.853 1 0.0 3
N5 N-2 0.596 0.363 0.312 1 0.0 3
N6 N-2 0.584 0.456 0.142 1 0.0 3
N7 N-2 0.901 0.036 0.118 1 0.0 3
N8 N-2 0.903 0.121 0.319 1 0.0 3
O1 O-2 0.25 0.117 0.358 0.5 0.0 0
O2 O-2 0.266 0.383 0.5 0.5 0.0 0
O3 O-2 0.883 0.317 0.824 1 0.0 0
F1 F-1 0.217 0.108 0.025 0.5 0.0 0
F2 F-1 0.283 0.142 0.025 0.5 0.0 0
F3 F-1 0.283 0.383 0.025 0.5 0.0 0
F4 F-1 0.233 0.366 0 0.5 0.0 0
F5 F-1 0.233 0.117 0.5 0.5 0.0 0
F6 F-1 0.25 0.383 0.366 0.5 0.0 0
F7 F-1 0.117 0.183 0.333 1 0.0 0
F8 F-1 0.383 0.317 0.396 1 0.0 0
F9 F-1 0.713 0.102 0.548 1 0.0 0
F10 F-1 0.78 0.379 0.5 1 0.0 0
F11 F-1 0.767 0.134 0.992 1 0.0 0
F12 F-1 0.722 0.347 0.009 1 0.0 0
F13 F-1 0.618 0.196 0.798 1 0.0 0
F14 F-1 0.001 0.376 0.279 1 0.0 0
F15 F-1 0.992 0.122 0.676 1 0.0 0
F16 F-1 0.492 0.118 0.245 1 0.0 0
F17 F-1 0.501 0.383 0.751 1 0.0 0
